data_2014052
loop_
_publ_author_name
'Blake, Alexander J.'
'Lin, Xiang'
'Schr\"oder, Martin'
'Wilson, Claire'
'Yuan, Rong-Xin'

_publ_section_title
;
 The imide tautomer of sulfasalazine
;
_journal_issue 4
_journal_name_full 'Acta Crystallographica Section C'
_journal_page_first o226
_journal_page_last o228
_journal_paper_doi 10.1107/S0108270104003026
_journal_volume 60
_journal_year 2004
_chemical_formula_iupac 'C18 H14 N4 O5 S'
_chemical_formula_moiety 'C18 H14 N4 O5 S'
_chemical_formula_sum 'C18 H14 N4 O5 S'
_chemical_formula_weight 398.39
_chemical_name_systematic
;
5-{4-[(2-pyridylideneamino)sulfonyl]phenyldiazenyl}salicylic acid
;
_space_group_IT_number 14
_symmetry_cell_setting monoclinic
_symmetry_space_group_name_Hall '-P 2ybc'
_symmetry_space_group_name_H-M 'P 1 21/c 1'
_atom_sites_solution_hydrogens 'see text'
_atom_sites_solution_primary direct
_atom_sites_solution_secondary difmap
_audit_creation_method 'enCIFer editing of SHELXL97 output'
_cell_angle_alpha 90.00
_cell_angle_beta 113.405(3)
_cell_angle_gamma 90.00
_cell_formula_units_Z 4
_cell_length_a 19.308(3)
_cell_length_b 6.0911(11)
_cell_length_c 16.109(3)
_cell_measurement_reflns_used 2040
_cell_measurement_temperature 150(2)
_cell_measurement_theta_max 27.4
_cell_measurement_theta_min 2.5
_cell_volume 1738.6(5)
_computing_cell_refinement 'SAINT (Bruker, 2002)'
_computing_data_collection 'SMART (Bruker, 2001)'
_computing_data_reduction 'SAINT and SHELXTL (Bruker, 2001)'
_computing_molecular_graphics SHELXTL
_computing_publication_material 'enCIFer (CCDC, 2003) and PLATON (Spek, 2003)'
_computing_structure_refinement 'SHELXL97 (Sheldrick, 1997)'
_computing_structure_solution 'SHELXS97 (Sheldrick, 1997)'
_diffrn_ambient_temperature 150(2)
_diffrn_measured_fraction_theta_full 0.998
_diffrn_measured_fraction_theta_max 0.998
_diffrn_measurement_device_type 'Bruker SMART APEX CCD area-detector'
_diffrn_measurement_method \w
_diffrn_radiation_monochromator graphite
_diffrn_radiation_type MoK\a
_diffrn_radiation_wavelength 0.71073
_diffrn_reflns_av_R_equivalents 0.038
_diffrn_reflns_av_sigmaI/netI 0.050
_diffrn_reflns_limit_h_max 24
_diffrn_reflns_limit_h_min -25
_diffrn_reflns_limit_k_max 4
_diffrn_reflns_limit_k_min -7
_diffrn_reflns_limit_l_max 20
_diffrn_reflns_limit_l_min -20
_diffrn_reflns_number 10720
_diffrn_reflns_theta_full 27.40
_diffrn_reflns_theta_max 27.40
_diffrn_reflns_theta_min 2.53
_diffrn_standards_decay_% 0
_diffrn_standards_number 0
_exptl_absorpt_coefficient_mu 0.227
_exptl_absorpt_correction_T_max 1.000
_exptl_absorpt_correction_T_min 0.711
_exptl_absorpt_correction_type multi-scan
_exptl_absorpt_process_details '(SADABS; Bruker, 2001)'
_exptl_crystal_colour orange
_exptl_crystal_density_diffrn 1.522
_exptl_crystal_density_meas ?
_exptl_crystal_density_method 'not measured'
_exptl_crystal_description column
_exptl_crystal_F_000 824
_exptl_crystal_size_max 0.49
_exptl_crystal_size_mid 0.14
_exptl_crystal_size_min 0.09
_refine_diff_density_max 1.02
_refine_diff_density_min -0.44
_refine_ls_extinction_method none
_refine_ls_goodness_of_fit_ref 1.04
_refine_ls_hydrogen_treatment mixed
_refine_ls_matrix_type full
_refine_ls_number_parameters 262
_refine_ls_number_reflns 3950
_refine_ls_number_restraints 3
_refine_ls_restrained_S_all 1.04
_refine_ls_R_factor_all 0.104
_refine_ls_R_factor_gt 0.0665
_refine_ls_shift/su_max 0.000
_refine_ls_shift/su_mean 0.000
_refine_ls_structure_factor_coef Fsqd
_refine_ls_weighting_details 'calc w = 1/[\s^2^(Fo^2^)+(0.109P)^2^+1.095P] where P=(Fo^2^+2Fc^2^)/3'
_refine_ls_weighting_scheme calc
_refine_ls_wR_factor_gt 0.166
_refine_ls_wR_factor_ref 0.195
_reflns_number_gt 2603
_reflns_number_total 3950
_reflns_threshold_expression I>2\s(I)
_cod_data_source_file sk1702.cif
_cod_data_source_block I
_cod_depositor_comments
;
The following automatic conversions were performed:
'_geom_bond_publ_flag' value 'Y' changed to 'y' according to
'/home/saulius/struct/CIF-dictionaries/cif_core.dic' dictionary named
'cif_core.dic' version 2.4.1 from 2010-06-29 (8 times).

Automatic conversion script
Id: cif_fix_enum 1527 2010-12-29 10:47:43Z saulius 

The following automatic conversions were performed:

'_geom_bond_publ_flag' value 'Y' changed to 'y' according to
/home/saulius/struct/CIF-dictionaries/cif_core.dic dictionary named
'cif_core.dic' version 2.4.1 from 2010-06-29 (8
times).

'_geom_angle_publ_flag' value 'Y' changed to 'y' according
to /home/saulius/struct/CIF-dictionaries/cif_core.dic dictionary
named 'cif_core.dic' version 2.4.1 from 2010-06-29 (10
times).

'_geom_torsion_publ_flag' value 'Yes' changed to 'yes'
according to /home/saulius/struct/CIF-dictionaries/cif_core.dic
dictionary named 'cif_core.dic' version 2.4.1 from 2010-06-29 (11
times).

Automatic conversion script
Id: cif_fix_values 1715 2011-07-08 13:25:40Z adriana 

The following automatic conversions were performed:

'_exptl_crystal_density_meas' value 'not measured' was changed to '?'
- the value is perceived as not measured.

Automatic conversion script
Id: cif_fix_values 3008 2015-01-20 13:52:24Z robertas 
;
_cod_original_cell_volume 1738.7(5)
_cod_original_sg_symbol_H-M 'P 21/c'
_cod_database_code 2014052
_cod_database_fobs_code 2014052

loop_
_symmetry_equiv_pos_as_xyz
'x, y, z'
'-x, y+1/2, -z+1/2'
'-x, -y, -z'
'x, -y-1/2, z-1/2'

loop_
_atom_site_label
_atom_site_fract_x
_atom_site_fract_y
_atom_site_fract_z
_atom_site_U_iso_or_equiv
_atom_site_adp_type
_atom_site_calc_flag
_atom_site_refinement_flags
_atom_site_occupancy
_atom_site_disorder_assembly
_atom_site_disorder_group
_atom_site_type_symbol
S1 0.84229(4) 0.31088(14) 0.35744(6) 0.0306(3) Uani d . 1 . . S
C1 1.03415(19) 0.1557(6) 0.6604(2) 0.0350(8) Uani d . 1 . . C
H1 1.0831 0.1870 0.7009 0.042 Uiso calc R 1 . . H
C2 0.9951(2) -0.0084(7) 0.6784(3) 0.0451(9) Uani d . 1 . . C
H2 1.0171 -0.0945 0.7299 0.054 Uiso calc R 1 . . H
C3 0.9215(2) -0.0451(6) 0.6182(3) 0.0463(10) Uani d . 1 . . C
H3 0.8930 -0.1528 0.6311 0.056 Uiso calc R 1 . . H
C4 0.89000(19) 0.0738(6) 0.5405(3) 0.0371(8) Uani d . 1 . . C
H4 0.8406 0.0462 0.5007 0.045 Uiso calc R 1 . . H
C5 0.93222(17) 0.2388(5) 0.5205(2) 0.0272(7) Uani d . 1 . . C
C6 0.76057(16) 0.4047(6) 0.3706(2) 0.0290(7) Uani d . 1 . . C
C7 0.69737(18) 0.2689(6) 0.3419(2) 0.0363(8) Uani d . 1 . . C
H7 0.6990 0.1302 0.3186 0.044 Uiso calc R 1 . . H
C8 0.63203(18) 0.3434(6) 0.3486(2) 0.0396(9) Uani d . 1 . . C
H8 0.5891 0.2557 0.3289 0.048 Uiso calc R 1 . . H
C9 0.63090(17) 0.5500(6) 0.3848(2) 0.0316(7) Uani d . 1 . . C
C10 0.6941(2) 0.6799(6) 0.4137(3) 0.0386(8) Uani d . 1 . . C
H10 0.6929 0.8173 0.4383 0.046 Uiso calc R 1 . . H
C11 0.75952(19) 0.6089(6) 0.4069(2) 0.0378(8) Uani d . 1 . . C
H11B 0.8022 0.6976 0.4264 0.045 Uiso calc R 1 . . H
C12 0.25593(19) 0.3793(7) 0.3446(2) 0.0399(9) Uani d . 1 . . C
C13 0.32173(18) 0.5223(6) 0.3735(2) 0.0334(8) Uani d . 1 . . C
C14 0.32089(18) 0.7265(6) 0.4117(2) 0.0355(8) Uani d . 1 . . C
C15 0.38208(19) 0.8644(7) 0.4354(3) 0.0421(9) Uani d . 1 . . C
H15 0.3808 1.0008 0.4607 0.051 Uiso calc R 1 . . H
C16 0.44526(19) 0.8016(7) 0.4220(2) 0.0410(9) Uani d . 1 . . C
H16 0.4862 0.8963 0.4372 0.049 Uiso calc R 1 . . H
C17 0.44786(17) 0.5955(6) 0.3854(2) 0.0349(8) Uani d . 1 . . C
C18 0.38714(17) 0.4589(6) 0.3610(2) 0.0346(8) Uani d . 1 . . C
H18 0.3888 0.3226 0.3359 0.042 Uiso calc R 1 . . H
N1 1.00235(14) 0.2740(5) 0.58389(18) 0.0287(6) Uani d D 1 . . N
H1N 1.0288(17) 0.379(4) 0.570(2) 0.034 Uiso d D 1 . . H
N2 0.91305(13) 0.3695(5) 0.44721(18) 0.0292(6) Uani d . 1 . . N
N3 0.56743(15) 0.6376(5) 0.39784(19) 0.0366(7) Uani d . 1 . . N
N4 0.51169(15) 0.5139(5) 0.37114(19) 0.0363(7) Uani d . 1 . . N
O1 0.83263(12) 0.0804(4) 0.33919(17) 0.0395(6) Uani d . 1 . . O
O2 0.85146(12) 0.4462(4) 0.28928(15) 0.0391(6) Uani d . 1 . . O
O3 0.25995(14) 0.7990(5) 0.42586(18) 0.0444(7) Uani d D 1 . . O
H3O 0.2268(19) 0.688(5) 0.400(3) 0.053 Uiso d D 1 . . H
O4 0.19811(13) 0.4243(5) 0.35643(17) 0.0457(7) Uani d . 1 . . O
O5 0.26400(15) 0.1993(5) 0.3041(2) 0.0495(7) Uani d D 1 . . O
H5O 0.2179(13) 0.134(7) 0.278(3) 0.059 Uiso d D 1 . . H

loop_
_atom_site_aniso_label
_atom_site_aniso_U_11
_atom_site_aniso_U_22
_atom_site_aniso_U_33
_atom_site_aniso_U_12
_atom_site_aniso_U_13
_atom_site_aniso_U_23
S1 0.0191(4) 0.0406(5) 0.0327(4) -0.0020(3) 0.0111(3) -0.0096(4)
C1 0.0311(17) 0.041(2) 0.0356(18) 0.0057(14) 0.0157(15) 0.0025(16)
C2 0.050(2) 0.045(2) 0.047(2) 0.0059(18) 0.0257(19) 0.0130(18)
C3 0.054(2) 0.039(2) 0.057(2) -0.0074(18) 0.034(2) 0.0069(19)
C4 0.0295(17) 0.038(2) 0.048(2) -0.0086(15) 0.0196(16) -0.0072(17)
C5 0.0237(15) 0.0279(17) 0.0348(18) 0.0001(12) 0.0167(13) -0.0080(14)
C6 0.0204(14) 0.0400(19) 0.0275(16) -0.0015(13) 0.0104(12) -0.0056(14)
C7 0.0245(16) 0.047(2) 0.0384(19) -0.0070(14) 0.0137(14) -0.0174(16)
C8 0.0209(15) 0.056(2) 0.042(2) -0.0078(15) 0.0125(14) -0.0132(18)
C9 0.0266(16) 0.040(2) 0.0300(17) 0.0060(14) 0.0135(13) -0.0011(15)
C10 0.0368(19) 0.034(2) 0.050(2) -0.0018(15) 0.0231(17) -0.0093(17)
C11 0.0297(17) 0.036(2) 0.051(2) -0.0074(15) 0.0195(16) -0.0114(17)
C12 0.0327(18) 0.051(2) 0.0373(19) 0.0043(16) 0.0150(15) 0.0075(17)
C13 0.0256(16) 0.047(2) 0.0268(16) 0.0056(14) 0.0097(13) 0.0080(15)
C14 0.0260(16) 0.052(2) 0.0287(17) 0.0075(15) 0.0109(14) 0.0045(16)
C15 0.0307(18) 0.048(2) 0.047(2) 0.0045(16) 0.0148(16) -0.0072(18)
C16 0.0249(16) 0.052(2) 0.045(2) -0.0018(15) 0.0122(15) -0.0079(18)
C17 0.0246(16) 0.049(2) 0.0306(17) 0.0040(15) 0.0105(13) 0.0004(16)
C18 0.0275(16) 0.043(2) 0.0307(18) 0.0008(14) 0.0086(14) 0.0032(15)
N1 0.0244(13) 0.0311(15) 0.0348(15) -0.0022(11) 0.0162(12) -0.0025(12)
N2 0.0179(12) 0.0335(15) 0.0352(15) -0.0028(11) 0.0095(11) -0.0021(12)
N3 0.0253(14) 0.0487(19) 0.0382(16) 0.0022(13) 0.0151(12) -0.0008(14)
N4 0.0248(14) 0.0508(19) 0.0336(15) 0.0017(13) 0.0120(12) -0.0017(14)
O1 0.0281(12) 0.0407(15) 0.0488(15) -0.0011(10) 0.0143(11) -0.0175(12)
O2 0.0240(11) 0.0605(17) 0.0311(12) 0.0035(11) 0.0091(10) -0.0012(12)
O3 0.0293(13) 0.0609(19) 0.0488(16) 0.0042(12) 0.0217(12) -0.0028(13)
O4 0.0324(13) 0.0668(19) 0.0420(14) -0.0011(12) 0.0190(11) 0.0038(13)
O5 0.0338(14) 0.0503(17) 0.0626(18) -0.0025(12) 0.0173(13) -0.0058(14)

loop_
_atom_type_symbol
_atom_type_description
_atom_type_scat_dispersion_real
_atom_type_scat_dispersion_imag
_atom_type_scat_source
C C 0.0033 0.0016 'International Tables Vol C Tables 4.2.6.8 and 6.1.1.4'
H H 0.0000 0.0000 'International Tables Vol C Tables 4.2.6.8 and 6.1.1.4'
N N 0.0061 0.0033 'International Tables Vol C Tables 4.2.6.8 and 6.1.1.4'
O O 0.0106 0.0060 'International Tables Vol C Tables 4.2.6.8 and 6.1.1.4'
S S 0.1246 0.1234 'International Tables Vol C Tables 4.2.6.8 and 6.1.1.4'

loop_
_geom_angle_atom_site_label_1
_geom_angle_atom_site_label_2
_geom_angle_atom_site_label_3
_geom_angle
_geom_angle_publ_flag
O1 S1 O2 116.79(15) y
O1 S1 N2 113.77(15) y
O2 S1 N2 104.12(14) y
O1 S1 C6 106.96(15) y
O2 S1 C6 107.00(15) y
N2 S1 C6 107.73(14) y
N1 C1 C2 120.1(3) ?
N1 C1 H1 119.9 ?
C2 C1 H1 119.9 ?
C1 C2 C3 118.4(4) ?
C1 C2 H2 120.8 ?
C3 C2 H2 120.8 ?
C4 C3 C2 121.1(3) ?
C4 C3 H3 119.5 ?
C2 C3 H3 119.5 ?
C3 C4 C5 120.1(3) ?
C3 C4 H4 119.9 ?
C5 C4 H4 119.9 ?
N2 C5 N1 114.4(3) ?
N2 C5 C4 129.7(3) ?
N1 C5 C4 115.9(3) ?
C11 C6 C7 121.2(3) ?
C11 C6 S1 120.4(2) ?
C7 C6 S1 118.3(3) ?
C8 C7 C6 119.0(3) ?
C8 C7 H7 120.5 ?
C6 C7 H7 120.5 ?
C7 C8 C9 119.7(3) ?
C7 C8 H8 120.1 ?
C9 C8 H8 120.1 ?
C10 C9 C8 120.3(3) ?
C10 C9 N3 115.8(3) ?
C8 C9 N3 123.9(3) ?
C9 C10 C11 120.7(3) ?
C9 C10 H10 119.6 ?
C11 C10 H10 119.6 ?
C6 C11 C10 119.0(3) ?
C6 C11 H11B 120.5 ?
C10 C11 H11B 120.5 ?
O4 C12 O5 123.6(4) ?
O4 C12 C13 123.0(4) ?
O5 C12 C13 113.4(3) ?
C14 C13 C18 118.5(3) ?
C14 C13 C12 121.0(3) ?
C18 C13 C12 120.5(3) ?
O3 C14 C15 117.4(3) ?
O3 C14 C13 121.9(3) ?
C15 C14 C13 120.7(3) ?
C14 C15 C16 120.3(4) ?
C14 C15 H15 119.9 ?
C16 C15 H15 119.9 ?
C15 C16 C17 120.0(3) ?
C15 C16 H16 120.0 ?
C17 C16 H16 120.0 ?
C18 C17 C16 120.0(3) ?
C18 C17 N4 116.1(3) ?
C16 C17 N4 123.9(3) ?
C17 C18 C13 120.6(3) ?
C17 C18 H18 119.7 ?
C13 C18 H18 119.7 ?
C1 N1 C5 124.3(3) y
C1 N1 H1N 121(2) ?
C5 N1 H1N 115(2) ?
C5 N2 S1 120.2(2) y
N4 N3 C9 113.5(3) y
N3 N4 C17 114.6(3) y
C14 O3 H3O 100(3) ?
C12 O5 H5O 108(3) ?

loop_
_geom_bond_atom_site_label_1
_geom_bond_atom_site_label_2
_geom_bond_site_symmetry_2
_geom_bond_distance
_geom_bond_publ_flag
S1 O1 . 1.431(3) y
S1 O2 . 1.439(3) y
S1 N2 . 1.586(3) y
S1 C6 . 1.768(3) ?
C1 N1 . 1.346(4) ?
C1 C2 . 1.351(5) ?
C1 H1 . 0.9300 ?
C2 C3 . 1.384(6) ?
C2 H2 . 0.9300 ?
C3 C4 . 1.363(5) ?
C3 H3 . 0.9300 ?
C4 C5 . 1.410(5) ?
C4 H4 . 0.9300 ?
C5 N2 . 1.348(4) y
C5 N1 . 1.351(4) ?
C6 C11 . 1.378(5) ?
C6 C7 . 1.392(5) ?
C7 C8 . 1.385(4) ?
C7 H7 . 0.9300 ?
C8 C9 . 1.391(5) ?
C8 H8 . 0.9300 ?
C9 C10 . 1.372(5) ?
C9 N3 . 1.427(4) ?
C10 C11 . 1.380(5) ?
C10 H10 . 0.9300 ?
C11 H11B . 0.9300 ?
C12 O4 . 1.235(4) y
C12 O5 . 1.316(5) y
C12 C13 . 1.456(5) ?
C13 C14 . 1.390(5) ?
C13 C18 . 1.410(5) ?
C14 O3 . 1.358(4) y
C14 C15 . 1.374(5) ?
C15 C16 . 1.376(5) ?
C15 H15 . 0.9300 ?
C16 C17 . 1.396(5) ?
C16 H16 . 0.9300 ?
C17 C18 . 1.362(5) ?
C17 N4 . 1.430(4) ?
C18 H18 . 0.9300 ?
N1 H1N . 0.90(3) ?
N3 N4 . 1.242(4) y
O3 H3O . 0.91(3) ?
O5 H5O . 0.91(3) ?

loop_
_geom_hbond_atom_site_label_D
_geom_hbond_atom_site_label_H
_geom_hbond_atom_site_label_A
_geom_hbond_site_symmetry_A
_geom_hbond_distance_DH
_geom_hbond_distance_HA
_geom_hbond_distance_DA
_geom_hbond_angle_DHA
O3 H3O O4 . 0.91(3) 1.75(3) 2.612(4) 157(4)
N1 H1N N2 3_766 0.90(3) 1.98(3) 2.878(4) 173(3)
O5 H5O O2 2_645 0.91(3) 1.77(3) 2.636(4) 159(4)

loop_
_geom_torsion_atom_site_label_1
_geom_torsion_atom_site_label_2
_geom_torsion_atom_site_label_3
_geom_torsion_atom_site_label_4
_geom_torsion
_geom_torsion_publ_flag
N1 C1 C2 C3 -2.4(5) ?
C1 C2 C3 C4 3.1(6) ?
C2 C3 C4 C5 -0.6(6) ?
C3 C4 C5 N2 177.9(3) ?
C3 C4 C5 N1 -2.6(5) ?
O1 S1 C6 C11 166.6(3) ?
O2 S1 C6 C11 -67.6(3) ?
N2 S1 C6 C11 43.9(3) yes
O1 S1 C6 C7 -14.6(3) ?
O2 S1 C6 C7 111.3(3) ?
N2 S1 C6 C7 -137.3(3) yes
C11 C6 C7 C8 1.2(5) ?
S1 C6 C7 C8 -177.6(3) ?
C6 C7 C8 C9 -0.9(6) ?
C7 C8 C9 C10 0.0(6) ?
C7 C8 C9 N3 -177.4(3) ?
C8 C9 C10 C11 0.5(6) ?
N3 C9 C10 C11 178.1(3) ?
C7 C6 C11 C10 -0.6(6) ?
S1 C6 C11 C10 178.1(3) ?
C9 C10 C11 C6 -0.2(6) ?
O4 C12 C13 C14 -3.9(5) ?
O5 C12 C13 C14 175.4(3) ?
O4 C12 C13 C18 177.8(3) yes
O5 C12 C13 C18 -2.8(5) ?
C18 C13 C14 O3 180.0(3) ?
C12 C13 C14 O3 1.7(5) yes
C18 C13 C14 C15 1.0(5) ?
C12 C13 C14 C15 -177.3(3) ?
O3 C14 C15 C16 -179.3(3) ?
C13 C14 C15 C16 -0.3(6) ?
C14 C15 C16 C17 -1.0(6) ?
C15 C16 C17 C18 1.7(5) ?
C15 C16 C17 N4 -178.4(3) ?
C16 C17 C18 C13 -1.0(5) ?
N4 C17 C18 C13 179.1(3) ?
C14 C13 C18 C17 -0.4(5) ?
C12 C13 C18 C17 178.0(3) ?
C2 C1 N1 C5 -1.0(5) ?
N2 C5 N1 C1 -177.0(3) ?
C4 C5 N1 C1 3.4(4) ?
N1 C5 N2 S1 164.7(2) yes
C4 C5 N2 S1 -15.8(5) yes
O1 S1 N2 C5 -36.7(3) ?
O2 S1 N2 C5 -164.9(2) ?
C6 S1 N2 C5 81.7(3) ?
C10 C9 N3 N4 -179.6(3) yes
C8 C9 N3 N4 -2.1(5) yes
C9 N3 N4 C17 178.6(3) yes
C18 C17 N4 N3 -176.8(3) yes
C16 C17 N4 N3 3.2(5) yes

loop_
_cod_related_entry_id
_cod_related_entry_database
_cod_related_entry_code
1 ChemSpider 10605946
